data_4311517
loop_
_publ_author_name
'Vincent J. Catalano'
'Mark A. Malwitz'
'Anthony O. Etogo'

_publ_section_title
;
 Pyridine Substituted N-Heterocyclic Carbene Ligands as Supports for
 Au(I)-Ag(I) Interactions: Formation of a Chiral Coordination Polymer
;
_journal_name_full 'Inorganic Chemistry'
_journal_page_first 5714
_journal_page_last 5724
_journal_paper_doi 10.1021/ic049604k
_journal_volume 43
_journal_year 2004
_chemical_formula_sum 'C38 H31 Ag2 Au B3 F12 N12'
_chemical_formula_weight 1328.88
_chemical_name_common 4.2CH3CN
_chemical_name_systematic
; 
 ? 
;
_space_group_IT_number 14
_symmetry_cell_setting monoclinic
_symmetry_space_group_name_Hall '-P 2yn'
_symmetry_space_group_name_H-M 'P 1 21/n 1'
_atom_sites_solution_hydrogens geom
_atom_sites_solution_primary direct
_atom_sites_solution_secondary difmap
_audit_creation_method SHELXL-97
_cell_angle_alpha 90.00
_cell_angle_beta 92.142(9)
_cell_angle_gamma 90.00
_cell_formula_units_Z 4
_cell_length_a 16.2527(16)
_cell_length_b 15.313(2)
_cell_length_c 19.189(2)
_cell_measurement_reflns_used 29
_cell_measurement_temperature 298(2)
_cell_measurement_theta_max 12.54
_cell_measurement_theta_min 4.72
_cell_volume 4772.4(9)
_computing_cell_refinement 'Bruker XSCANS'
_computing_data_collection 'Bruker XSCANS'
_computing_data_reduction 'Bruker SHELXTL'
_computing_molecular_graphics 'Bruker SHELXTL'
_computing_publication_material 'Bruker SHELXTL'
_computing_structure_refinement 'SHELXL-97 (Sheldrick, 1997)'
_computing_structure_solution 'SHELXS-97 (Sheldrick, 1990)'
_diffrn_ambient_temperature 298(2)
_diffrn_measured_fraction_theta_full 0.999
_diffrn_measured_fraction_theta_max 0.999
_diffrn_measurement_device_type 'Bruker P4'
_diffrn_measurement_method '\w scans'
_diffrn_radiation_monochromator graphite
_diffrn_radiation_source 'fine-focus sealed tube'
_diffrn_radiation_type MoK\a
_diffrn_radiation_wavelength 0.71073
_diffrn_reflns_av_R_equivalents 0.0585
_diffrn_reflns_av_sigmaI/netI 0.1243
_diffrn_reflns_limit_h_max 1
_diffrn_reflns_limit_h_min -17
_diffrn_reflns_limit_k_max 16
_diffrn_reflns_limit_k_min -1
_diffrn_reflns_limit_l_max 20
_diffrn_reflns_limit_l_min -20
_diffrn_reflns_number 7655
_diffrn_reflns_theta_full 22.50
_diffrn_reflns_theta_max 22.50
_diffrn_reflns_theta_min 1.83
_diffrn_standards_interval_count 97
_diffrn_standards_number 3
_exptl_absorpt_coefficient_mu 3.969
_exptl_absorpt_correction_T_max 0.4854
_exptl_absorpt_correction_T_min 0.2703
_exptl_absorpt_correction_type empirical
_exptl_crystal_colour colorless
_exptl_crystal_density_diffrn 1.850
_exptl_crystal_density_method 'not measured'
_exptl_crystal_description rhomboid
_exptl_crystal_F_000 2556
_exptl_crystal_size_max .62
_exptl_crystal_size_mid .48
_exptl_crystal_size_min .50
_refine_diff_density_max 0.930
_refine_diff_density_min -0.707
_refine_diff_density_rms 0.149
_refine_ls_extinction_coef 0.00040(5)
_refine_ls_extinction_expression Fc^*^=kFc[1+0.001xFc^2^\l^3^/sin(2\q)]^-1/4^
_refine_ls_extinction_method SHELXL
_refine_ls_goodness_of_fit_ref 1.037
_refine_ls_hydrogen_treatment mixed
_refine_ls_matrix_type full
_refine_ls_number_parameters 669
_refine_ls_number_reflns 6241
_refine_ls_number_restraints 148
_refine_ls_restrained_S_all 1.028
_refine_ls_R_factor_all 0.1421
_refine_ls_R_factor_gt 0.0685
_refine_ls_shift/su_max 0.001
_refine_ls_shift/su_mean 0.000
_refine_ls_structure_factor_coef Fsqd
_refine_ls_weighting_details 'calc w=1/[\s^2^(Fo^2^)+(0.0431P)^2^+20.1954P] where P=(Fo^2^+2Fc^2^)/3'
_refine_ls_weighting_scheme calc
_refine_ls_wR_factor_gt 0.1173
_refine_ls_wR_factor_ref 0.1431
_reflns_number_gt 3590
_reflns_number_total 6241
_reflns_threshold_expression >2sigma(I)
_cod_data_source_file ic049604ksi20040323_054337_2.cif
_cod_data_source_block vjc334
_cod_depositor_comments
;
The following automatic conversions were performed:
'_symmetry_cell_setting' value 'Monoclinic' changed to 'monoclinic'
according to '/home/saulius/struct/CIF-dictionaries/cif_core.dic'
dictionary named 'cif_core.dic' version 2.4.1 from 2010-06-29.

Automatic conversion script
Id: cif_fix_enum 1527 2010-12-29 10:47:43Z saulius 
;
_cod_original_cell_volume 4772.4(10)
_cod_database_code 4311517

loop_
_symmetry_equiv_pos_as_xyz
'x, y, z'
'-x+1/2, y+1/2, -z+1/2'
'-x, -y, -z'
'x-1/2, -y-1/2, z-1/2'

loop_
_atom_site_label
_atom_site_type_symbol
_atom_site_fract_x
_atom_site_fract_y
_atom_site_fract_z
_atom_site_U_iso_or_equiv
_atom_site_adp_type
_atom_site_occupancy
_atom_site_symmetry_multiplicity
_atom_site_calc_flag
_atom_site_refinement_flags
_atom_site_disorder_assembly
_atom_site_disorder_group
Au1 Au 0.48870(4) 0.51241(4) 0.08521(3) 0.0471(3) Uani 1 1 d . . .
Ag1 Ag 0.50565(8) 0.63442(11) 0.22164(7) 0.0666(5) Uani 1 1 d . . .
Ag2 Ag 0.49486(8) 0.41145(11) 0.23618(7) 0.0669(5) Uani 1 1 d . . .
N1 N 0.5604(9) 0.6939(11) 0.0807(6) 0.049(4) Uani 1 1 d . . .
N2 N 0.4297(9) 0.7002(10) 0.0851(6) 0.047(4) Uani 1 1 d . . .
N3 N 0.3677(9) 0.6495(9) 0.2159(7) 0.055(4) Uani 1 1 d . . .
N4 N 0.6418(8) 0.6403(9) 0.2088(7) 0.054(4) Uani 1 1 d . . .
N5 N 0.5476(9) 0.3278(10) 0.1016(6) 0.048(4) Uani 1 1 d . . .
N6 N 0.4169(8) 0.3311(9) 0.1039(6) 0.043(3) Uani 1 1 d . . .
N7 N 0.3581(8) 0.3962(9) 0.2337(7) 0.054(4) Uani 1 1 d . . .
N8 N 0.6309(8) 0.3824(9) 0.2284(8) 0.052(4) Uani 1 1 d . . .
N9 N 0.5143(11) 0.7502(12) 0.3202(9) 0.086(6) Uani 1 1 d . . .
N10 N 0.5099(9) 0.5234(11) 0.3370(9) 0.073(5) Uani 1 1 d . . .
C1 C 0.4914(11) 0.6420(10) 0.0802(8) 0.042(4) Uani 1 1 d . . .
C2 C 0.4606(14) 0.7855(13) 0.0897(9) 0.066(6) Uani 1 1 d . . .
H2A H 0.4299 0.8365 0.0932 0.080 Uiso 1 1 calc R . .
C3 C 0.5419(12) 0.7795(15) 0.0880(8) 0.062(6) Uani 1 1 d . . .
H3A H 0.5792 0.8255 0.0911 0.074 Uiso 1 1 calc R . .
C4 C 0.3448(10) 0.6748(12) 0.0906(8) 0.056(5) Uani 1 1 d . . .
H4A H 0.3364 0.6203 0.0655 0.067 Uiso 1 1 calc R . .
H4B H 0.3106 0.7186 0.0673 0.067 Uiso 1 1 calc R . .
C5 C 0.3156(10) 0.6631(10) 0.1631(7) 0.041(4) Uani 1 1 d . . .
C6 C 0.2336(11) 0.6638(12) 0.1699(10) 0.068(6) Uani 1 1 d . . .
H6A H 0.1997 0.6735 0.1305 0.081 Uiso 1 1 calc R . .
C7 C 0.1978(11) 0.6507(13) 0.2335(10) 0.070(6) Uani 1 1 d . . .
H7A H 0.1411 0.6534 0.2385 0.084 Uiso 1 1 calc R . .
C8 C 0.2524(12) 0.6334(12) 0.2897(10) 0.066(6) Uani 1 1 d . . .
H8A H 0.2328 0.6199 0.3334 0.080 Uiso 1 1 calc R . .
C9 C 0.3356(11) 0.6364(12) 0.2794(9) 0.065(6) Uani 1 1 d . . .
H9A H 0.3717 0.6292 0.3177 0.078 Uiso 1 1 calc R . .
C10 C 0.6456(10) 0.6602(12) 0.0812(8) 0.054(5) Uani 1 1 d . . .
H10A H 0.6781 0.6981 0.0525 0.065 Uiso 1 1 calc R . .
H10B H 0.6449 0.6028 0.0599 0.065 Uiso 1 1 calc R . .
C11 C 0.6873(10) 0.6534(10) 0.1519(9) 0.047(5) Uani 1 1 d . . .
C12 C 0.7709(13) 0.6516(13) 0.1571(11) 0.079(6) Uani 1 1 d . . .
H12A H 0.8002 0.6580 0.1166 0.095 Uiso 1 1 calc R . .
C13 C 0.8135(12) 0.6409(14) 0.2183(12) 0.084(7) Uani 1 1 d . . .
H13A H 0.8707 0.6411 0.2212 0.101 Uiso 1 1 calc R . .
C14 C 0.7675(13) 0.6298(14) 0.2754(11) 0.090(7) Uani 1 1 d . . .
H14A H 0.7939 0.6217 0.3187 0.108 Uiso 1 1 calc R . .
C15 C 0.6842(11) 0.6303(13) 0.2706(9) 0.069(6) Uani 1 1 d . . .
H15A H 0.6550 0.6236 0.3111 0.083 Uiso 1 1 calc R . .
C16 C 0.4820(11) 0.3832(10) 0.0982(8) 0.045(4) Uani 1 1 d . . .
C17 C 0.5219(12) 0.2422(13) 0.1113(9) 0.062(5) Uani 1 1 d . . .
H17A H 0.5550 0.1928 0.1157 0.074 Uiso 1 1 calc R . .
C18 C 0.4407(12) 0.2455(13) 0.1128(8) 0.062(5) Uani 1 1 d . . .
H18A H 0.4058 0.1982 0.1189 0.074 Uiso 1 1 calc R . .
C19 C 0.3334(9) 0.3639(12) 0.1100(8) 0.056(5) Uani 1 1 d . . .
H19A H 0.2961 0.3245 0.0849 0.067 Uiso 1 1 calc R . .
H19B H 0.3296 0.4202 0.0870 0.067 Uiso 1 1 calc R . .
C20 C 0.3045(11) 0.3740(10) 0.1818(8) 0.048(5) Uani 1 1 d . . .
C21 C 0.2218(11) 0.3616(11) 0.1907(9) 0.059(5) Uani 1 1 d . . .
H21A H 0.1872 0.3435 0.1538 0.071 Uiso 1 1 calc R . .
C22 C 0.1912(11) 0.3770(12) 0.2567(10) 0.068(6) Uani 1 1 d . . .
H22A H 0.1354 0.3697 0.2640 0.082 Uiso 1 1 calc R . .
C23 C 0.2431(11) 0.4025(12) 0.3103(10) 0.064(6) Uani 1 1 d . . .
H23A H 0.2237 0.4141 0.3544 0.077 Uiso 1 1 calc R . .
C24 C 0.3245(10) 0.4105(11) 0.2968(9) 0.054(5) Uani 1 1 d . . .
H24A H 0.3601 0.4269 0.3336 0.065 Uiso 1 1 calc R . .
C25 C 0.6327(10) 0.3548(11) 0.0996(7) 0.052(5) Uani 1 1 d . . .
H25A H 0.6354 0.4099 0.0749 0.062 Uiso 1 1 calc R . .
H25B H 0.6629 0.3119 0.0736 0.062 Uiso 1 1 calc R . .
C26 C 0.6750(11) 0.3658(10) 0.1723(9) 0.044(4) Uani 1 1 d . . .
C27 C 0.7606(12) 0.3601(13) 0.1765(10) 0.070(6) Uani 1 1 d . . .
H27A H 0.7903 0.3490 0.1370 0.084 Uiso 1 1 calc R . .
C28 C 0.7995(12) 0.3713(15) 0.2393(14) 0.095(8) Uani 1 1 d . . .
H28A H 0.8567 0.3699 0.2432 0.114 Uiso 1 1 calc R . .
C29 C 0.7535(13) 0.3848(13) 0.2984(10) 0.077(6) Uani 1 1 d . . .
H29A H 0.7787 0.3892 0.3426 0.092 Uiso 1 1 calc R . .
C30 C 0.6695(13) 0.3915(12) 0.2887(11) 0.073(6) Uani 1 1 d . . .
H30A H 0.6385 0.4033 0.3273 0.087 Uiso 1 1 calc R . .
C31 C 0.5087(11) 0.8141(15) 0.3489(9) 0.060(5) Uani 1 1 d . . .
C32 C 0.4937(11) 0.8956(15) 0.3838(10) 0.096(8) Uani 1 1 d . . .
H32A H 0.5438 0.9158 0.4064 0.144 Uiso 1 1 calc R . .
H32B H 0.4527 0.8870 0.4179 0.144 Uiso 1 1 calc R . .
H32C H 0.4745 0.9382 0.3503 0.144 Uiso 1 1 calc R . .
C33 C 0.5323(12) 0.5535(14) 0.3915(13) 0.077(7) Uani 1 1 d . . .
C34 C 0.5575(15) 0.5901(17) 0.4587(10) 0.112(9) Uani 1 1 d . . .
B1 B 0.8096(9) 0.4768(10) -0.0010(8) 0.070(6) Uiso 1 1 d D . .
F1 F 0.868(3) 0.533(3) 0.0270(17) 0.118(12) Uani 0.50 1 d PDU A .
F2 F 0.803(2) 0.491(4) -0.0716(11) 0.118(9) Uani 0.50 1 d PDU A .
F3 F 0.8238(7) 0.3885(8) 0.0054(6) 0.101(4) Uani 1 1 d D A .
F4 F 0.728(2) 0.499(9) -0.001(4) 0.075(14) Uani 0.50 1 d PDU A .
B2 B 0.4981(9) 1.0121(11) 0.1821(8) 0.061(6) Uiso 1 1 d D . .
F5 F 0.429(4) 1.041(3) 0.147(5) 0.136(14) Uani 0.50 1 d PDU B .
F6 F 0.502(5) 1.051(3) 0.2461(18) 0.130(12) Uani 0.50 1 d PDU B .
F7 F 0.508(6) 0.9246(14) 0.1920(18) 0.108(12) Uani 0.50 1 d PDU B .
F8 F 0.567(3) 1.052(4) 0.160(3) 0.117(11) Uani 0.50 1 d PDU B .
B3 B 0.6813(15) 0.3381(18) 0.5170(11) 0.113(11) Uiso 1 1 d D . .
F9 F 0.678(2) 0.320(2) 0.4483(11) 0.145(6) Uani 0.50 1 d PDU C .
F10 F 0.627(5) 0.291(4) 0.553(4) 0.184(15) Uani 0.50 1 d PDU C .
F11 F 0.656(3) 0.4196(18) 0.5322(16) 0.146(7) Uani 0.50 1 d PDU C .
F12 F 0.7589(15) 0.315(2) 0.5391(13) 0.124(7) Uani 0.50 1 d PDU C .
N1S N 0.2866(12) 0.8519(14) -0.0268(10) 0.116(7) Uiso 1 1 d . . .
C1S C 0.3549(14) 1.0012(18) -0.0053(12) 0.121(8) Uiso 1 1 d . . .
N2S N 0.4899(12) 0.2906(14) 0.3368(10) 0.118(7) Uiso 1 1 d . . .
C2S C 0.3160(14) 0.9189(17) -0.0173(11) 0.094(7) Uiso 1 1 d . . .
C3S C 0.4933(14) 0.2336(17) 0.3727(12) 0.096(7) Uiso 1 1 d . . .
C4S C 0.5001(15) 0.1553(17) 0.4163(12) 0.117(8) Uiso 1 1 d . . .
F1A F 0.850(3) 0.505(3) 0.0590(15) 0.119(12) Uani 0.50 1 d PDU A 2
F2A F 0.842(2) 0.506(4) -0.0618(13) 0.120(9) Uani 0.50 1 d PDU A 2
F4A F 0.730(2) 0.488(9) 0.020(4) 0.072(13) Uani 0.50 1 d PDU A 2
F5A F 0.429(4) 0.995(3) 0.143(5) 0.139(14) Uani 0.50 1 d PDU B 2
F6A F 0.485(5) 1.083(3) 0.223(2) 0.131(12) Uani 0.50 1 d PDU B 2
F7A F 0.505(6) 0.9413(17) 0.2248(18) 0.110(12) Uani 0.50 1 d PDU B 2
F8A F 0.559(3) 1.017(4) 0.136(3) 0.123(11) Uani 0.50 1 d PDU B 2
F9A F 0.647(5) 0.265(4) 0.526(4) 0.191(15) Uani 0.50 1 d PU C 2
F10A F 0.651(2) 0.378(2) 0.4576(12) 0.146(6) Uani 0.50 1 d PDU C 2
F11A F 0.675(3) 0.4086(19) 0.5595(14) 0.141(8) Uani 0.50 1 d PDU C 2
F12A F 0.7587(15) 0.321(3) 0.4980(15) 0.136(6) Uani 0.50 1 d PDU C 2

loop_
_atom_site_aniso_label
_atom_site_aniso_U_11
_atom_site_aniso_U_22
_atom_site_aniso_U_33
_atom_site_aniso_U_23
_atom_site_aniso_U_13
_atom_site_aniso_U_12
Au1 0.0545(4) 0.0481(5) 0.0388(3) 0.0014(4) 0.0025(3) -0.0001(4)
Ag1 0.0422(9) 0.1121(14) 0.0456(8) 0.0089(8) 0.0020(7) 0.0007(9)
Ag2 0.0447(9) 0.1048(14) 0.0512(9) -0.0138(9) 0.0014(7) 0.0031(9)
N1 0.051(11) 0.050(11) 0.045(9) 0.004(8) 0.006(7) 0.007(9)
N2 0.070(11) 0.038(10) 0.031(8) 0.005(7) -0.003(7) 0.009(9)
N3 0.069(11) 0.062(11) 0.035(8) 0.001(7) -0.004(8) 0.012(8)
N4 0.049(10) 0.062(10) 0.053(9) 0.010(8) 0.004(8) -0.001(8)
N5 0.057(11) 0.054(11) 0.035(8) 0.003(7) 0.022(7) -0.014(9)
N6 0.056(10) 0.030(9) 0.042(8) -0.008(7) 0.014(7) -0.002(8)
N7 0.040(9) 0.080(12) 0.043(8) -0.009(8) -0.003(8) 0.010(8)
N8 0.048(10) 0.056(10) 0.051(9) 0.001(8) -0.002(8) -0.007(8)
N9 0.093(14) 0.074(14) 0.089(13) -0.009(11) -0.012(11) -0.034(12)
N10 0.045(9) 0.073(12) 0.100(13) -0.002(11) 0.005(9) 0.002(9)
C1 0.033(10) 0.046(11) 0.047(10) 0.003(10) -0.011(8) -0.016(11)
C2 0.090(17) 0.045(15) 0.062(12) 0.008(10) -0.022(12) 0.018(12)
C3 0.061(15) 0.070(18) 0.054(12) 0.013(11) -0.010(10) -0.020(13)
C4 0.036(11) 0.065(14) 0.067(12) -0.008(10) -0.001(9) -0.002(10)
C5 0.039(11) 0.050(12) 0.032(9) 0.003(8) -0.017(8) 0.005(9)
C6 0.058(14) 0.078(15) 0.065(13) 0.003(11) -0.034(11) -0.018(11)
C7 0.042(12) 0.107(18) 0.061(13) 0.006(12) 0.001(11) 0.008(11)
C8 0.058(14) 0.083(15) 0.060(12) 0.015(11) 0.024(11) 0.004(11)
C9 0.057(14) 0.077(15) 0.062(13) 0.020(11) 0.009(11) 0.019(11)
C10 0.053(12) 0.075(14) 0.035(10) -0.001(9) 0.010(9) -0.009(11)
C11 0.042(11) 0.024(10) 0.077(13) -0.001(9) 0.018(10) 0.000(8)
C12 0.069(16) 0.100(18) 0.069(14) 0.005(13) 0.019(13) 0.004(14)
C13 0.038(12) 0.12(2) 0.093(16) 0.020(15) 0.005(13) 0.005(12)
C14 0.071(17) 0.113(19) 0.087(16) 0.046(14) 0.013(14) 0.018(14)
C15 0.033(12) 0.120(18) 0.054(12) 0.012(12) -0.003(10) -0.003(11)
C16 0.045(11) 0.037(11) 0.054(11) -0.001(9) -0.005(9) -0.001(11)
C17 0.059(14) 0.053(15) 0.074(13) -0.009(11) 0.006(11) -0.003(11)
C18 0.061(14) 0.059(16) 0.063(12) 0.003(11) -0.016(11) -0.028(12)
C19 0.033(11) 0.084(15) 0.048(11) 0.015(10) -0.018(8) -0.001(10)
C20 0.057(13) 0.041(11) 0.046(11) 0.013(9) 0.007(10) 0.008(9)
C21 0.049(13) 0.062(13) 0.068(13) 0.002(10) 0.003(10) -0.006(10)
C22 0.047(13) 0.072(15) 0.088(15) 0.014(12) 0.029(12) 0.006(11)
C23 0.041(12) 0.091(16) 0.062(12) -0.011(11) 0.013(10) 0.017(11)
C24 0.035(11) 0.065(13) 0.061(12) -0.020(10) -0.003(9) 0.010(9)
C25 0.058(12) 0.065(13) 0.033(9) 0.002(9) 0.018(9) 0.011(10)
C26 0.051(12) 0.026(10) 0.055(11) 0.005(8) 0.001(9) -0.003(8)
C27 0.050(14) 0.097(17) 0.066(13) -0.011(12) 0.033(12) 0.004(12)
C28 0.035(13) 0.12(2) 0.13(2) -0.004(18) 0.013(15) -0.031(13)
C29 0.059(14) 0.108(19) 0.063(13) -0.010(12) -0.017(12) 0.015(13)
C30 0.070(16) 0.066(15) 0.082(16) -0.026(12) -0.002(13) 0.009(12)
C31 0.049(12) 0.074(17) 0.055(12) -0.017(12) -0.009(10) -0.026(12)
C32 0.047(13) 0.14(2) 0.096(16) -0.042(16) -0.013(11) -0.014(14)
C33 0.047(13) 0.064(16) 0.12(2) 0.044(16) 0.003(14) 0.004(11)
C34 0.12(2) 0.15(2) 0.058(13) -0.008(15) -0.033(14) -0.031(18)
F1 0.13(2) 0.09(3) 0.14(3) -0.01(2) -0.03(3) -0.040(15)
F2 0.08(3) 0.15(2) 0.127(14) 0.016(16) 0.036(14) -0.05(3)
F3 0.099(9) 0.092(9) 0.112(9) 0.001(7) -0.003(8) 0.019(7)
F4 0.060(11) 0.07(3) 0.09(4) 0.03(3) 0.006(13) 0.005(12)
F5 0.115(12) 0.12(4) 0.171(18) 0.01(5) -0.068(12) -0.03(3)
F6 0.13(3) 0.10(3) 0.16(3) -0.02(3) -0.04(2) 0.04(2)
F7 0.127(14) 0.078(14) 0.12(3) -0.015(16) -0.03(4) 0.002(17)
F8 0.093(14) 0.13(4) 0.13(3) -0.03(2) 0.04(2) -0.055(17)
F9 0.185(14) 0.154(13) 0.094(12) -0.006(13) -0.014(11) 0.073(12)
F10 0.18(4) 0.17(4) 0.21(5) -0.04(3) 0.13(2) -0.04(3)
F11 0.191(16) 0.147(13) 0.098(14) 0.014(12) -0.021(13) 0.085(12)
F12 0.143(14) 0.132(14) 0.094(16) -0.001(17) -0.016(13) 0.055(12)
F1A 0.13(2) 0.09(3) 0.14(3) -0.01(2) -0.05(3) -0.026(15)
F2A 0.08(3) 0.16(2) 0.131(14) 0.023(16) 0.042(14) -0.05(3)
F4A 0.054(11) 0.07(3) 0.09(4) 0.03(3) 0.037(15) 0.008(11)
F5A 0.116(12) 0.13(4) 0.170(18) 0.01(5) -0.076(12) -0.04(3)
F6A 0.13(3) 0.09(3) 0.17(3) -0.03(3) -0.03(2) 0.05(2)
F7A 0.124(14) 0.083(14) 0.12(3) 0.004(17) -0.03(4) 0.005(18)
F8A 0.099(14) 0.13(4) 0.14(3) -0.03(2) 0.05(2) -0.045(18)
F9A 0.18(4) 0.17(4) 0.23(6) -0.03(3) 0.12(3) -0.04(3)
F10A 0.192(15) 0.151(13) 0.095(11) 0.008(12) -0.019(11) 0.084(12)
F11A 0.189(18) 0.148(15) 0.084(16) 0.016(13) -0.021(15) 0.081(13)
F12A 0.161(13) 0.142(12) 0.105(14) -0.007(15) -0.009(11) 0.062(11)

loop_
_atom_type_symbol
_atom_type_description
_atom_type_scat_dispersion_real
_atom_type_scat_dispersion_imag
_atom_type_scat_source
C C 0.0033 0.0016 'International Tables Vol C Tables 4.2.6.8 and 6.1.1.4'
H H 0.0000 0.0000 'International Tables Vol C Tables 4.2.6.8 and 6.1.1.4'
B B 0.0013 0.0007 'International Tables Vol C Tables 4.2.6.8 and 6.1.1.4'
N N 0.0061 0.0033 'International Tables Vol C Tables 4.2.6.8 and 6.1.1.4'
F F 0.0171 0.0103 'International Tables Vol C Tables 4.2.6.8 and 6.1.1.4'
Ag Ag -0.8971 1.1015 'International Tables Vol C Tables 4.2.6.8 and 6.1.1.4'
Au Au -2.0133 8.8022 'International Tables Vol C Tables 4.2.6.8 and 6.1.1.4'

loop_
_geom_angle_atom_site_label_1
_geom_angle_atom_site_label_2
_geom_angle_atom_site_label_3
_geom_angle
_geom_angle_site_symmetry_1
_geom_angle_site_symmetry_3
_geom_angle_publ_flag
C1 Au1 C16 175.2(7) . . ?
C1 Au1 Ag1 57.2(5) . . ?
C16 Au1 Ag1 118.5(5) . . ?
C1 Au1 Ag2 120.9(5) . . ?
C16 Au1 Ag2 54.8(5) . . ?
Ag1 Au1 Ag2 63.69(4) . . ?
C1 Au1 Au1 93.6(5) . 3_665 ?
C16 Au1 Au1 91.0(5) . 3_665 ?
Ag1 Au1 Au1 148.93(4) . 3_665 ?
Ag2 Au1 Au1 144.40(5) . 3_665 ?
N4 Ag1 N3 167.7(5) . . ?
N4 Ag1 N9 91.5(5) . . ?
N3 Ag1 N9 89.6(5) . . ?
N4 Ag1 Au1 89.4(4) . . ?
N3 Ag1 Au1 88.0(3) . . ?
N9 Ag1 Au1 172.2(4) . . ?
N7 Ag2 N8 161.9(5) . . ?
N7 Ag2 N10 98.7(5) . . ?
N8 Ag2 N10 96.6(5) . . ?
N7 Ag2 C16 85.5(5) . . ?
N8 Ag2 C16 86.8(5) . . ?
N10 Ag2 C16 147.7(5) . . ?
N7 Ag2 Au1 91.9(4) . . ?
N8 Ag2 Au1 91.8(4) . . ?
N10 Ag2 Au1 110.3(4) . . ?
C16 Ag2 Au1 37.5(3) . . ?
C3 N1 C1 112.1(15) . . ?
C3 N1 C10 123.3(16) . . ?
C1 N1 C10 124.3(16) . . ?
C1 N2 C2 110.9(15) . . ?
C1 N2 C4 122.9(16) . . ?
C2 N2 C4 126.0(17) . . ?
C5 N3 C9 117.2(15) . . ?
C5 N3 Ag1 131.8(11) . . ?
C9 N3 Ag1 110.8(11) . . ?
C11 N4 C15 116.5(15) . . ?
C11 N4 Ag1 131.7(12) . . ?
C15 N4 Ag1 111.8(11) . . ?
C16 N5 C17 110.8(14) . . ?
C16 N5 C25 124.7(16) . . ?
C17 N5 C25 124.4(16) . . ?
C16 N6 C18 111.1(15) . . ?
C16 N6 C19 123.1(15) . . ?
C18 N6 C19 125.2(15) . . ?
C20 N7 C24 115.5(14) . . ?
C20 N7 Ag2 131.3(11) . . ?
C24 N7 Ag2 113.2(11) . . ?
C30 N8 C26 118.6(16) . . ?
C30 N8 Ag2 111.0(13) . . ?
C26 N8 Ag2 130.1(12) . . ?
C31 N9 Ag1 161.1(17) . . ?
C33 N10 Ag2 158.7(17) . . ?
N2 C1 N1 103.1(13) . . ?
N2 C1 Au1 129.7(13) . . ?
N1 C1 Au1 126.6(14) . . ?
C3 C2 N2 106.7(18) . . ?
C2 C3 N1 107.2(18) . . ?
N2 C4 C5 115.9(14) . . ?
N3 C5 C6 122.7(16) . . ?
N3 C5 C4 121.2(15) . . ?
C6 C5 C4 116.0(15) . . ?
C5 C6 C7 122.3(17) . . ?
C6 C7 C8 115.6(17) . . ?
C9 C8 C7 118.8(17) . . ?
N3 C9 C8 123.2(18) . . ?
N1 C10 C11 115.0(13) . . ?
N4 C11 C12 120.8(18) . . ?
N4 C11 C10 119.8(15) . . ?
C12 C11 C10 119.0(16) . . ?
C13 C12 C11 122.9(19) . . ?
C12 C13 C14 116(2) . . ?
C13 C14 C15 122(2) . . ?
N4 C15 C14 122.2(18) . . ?
N6 C16 N5 104.2(14) . . ?
N6 C16 Au1 130.6(14) . . ?
N5 C16 Au1 125.2(14) . . ?
N6 C16 Ag2 92.8(10) . . ?
N5 C16 Ag2 91.2(10) . . ?
Au1 C16 Ag2 87.7(6) . . ?
C18 C17 N5 105.7(17) . . ?
C17 C18 N6 108.0(16) . . ?
N6 C19 C20 116.1(13) . . ?
N7 C20 C21 123.6(16) . . ?
N7 C20 C19 119.8(15) . . ?
C21 C20 C19 116.6(16) . . ?
C20 C21 C22 118.2(18) . . ?
C23 C22 C21 120.1(17) . . ?
C24 C23 C22 117.3(17) . . ?
C23 C24 N7 125.3(16) . . ?
N5 C25 C26 113.8(12) . . ?
N8 C26 C27 122.0(16) . . ?
N8 C26 C25 120.9(15) . . ?
C27 C26 C25 117.2(16) . . ?
C28 C27 C26 118.4(17) . . ?
C27 C28 C29 119.8(19) . . ?
C30 C29 C28 117(2) . . ?
N8 C30 C29 123.8(19) . . ?
N9 C31 C32 175(2) . . ?
N10 C33 C34 179(2) . . ?
F2 B1 F1 108(2) . . ?
F2 B1 F4A 103(4) . . ?
F1 B1 F4A 116(7) . . ?
F2 B1 F4 86(4) . . ?
F1 B1 F4 119(7) . . ?
F4A B1 F4 18(6) . . ?
F2 B1 F2A 29.3(17) . . ?
F1 B1 F2A 81(2) . . ?
F4A B1 F2A 127(4) . . ?
F4 B1 F2A 109(4) . . ?
F2 B1 F1A 143(3) . . ?
F1 B1 F1A 34(2) . . ?
F4A B1 F1A 98(5) . . ?
F4 B1 F1A 111(6) . . ?
F2A B1 F1A 115(3) . . ?
F2 B1 F3 104(3) . . ?
F1 B1 F3 118(3) . . ?
F4A B1 F3 105(5) . . ?
F4 B1 F3 114(6) . . ?
F2A B1 F3 109(3) . . ?
F1A B1 F3 99(3) . . ?
F1A F1 B1 73.3(18) . . ?
F2A F2 B1 76(2) . . ?
F8A B2 F5A 105(6) . . ?
F8A B2 F5 106(6) . . ?
F5A B2 F5 30(3) . . ?
F8A B2 F8 30(2) . . ?
F5A B2 F8 126(6) . . ?
F5 B2 F8 112(6) . . ?
F8A B2 F7A 113(5) . . ?
F5A B2 F7A 103(4) . . ?
F5 B2 F7A 127(5) . . ?
F8 B2 F7A 119(6) . . ?
F8A B2 F7 93(5) . . ?
F5A B2 F7 89(4) . . ?
F5 B2 F7 119(4) . . ?
F8 B2 F7 113(5) . . ?
F7A B2 F7 29(3) . . ?
F8A B2 F6A 118(4) . . ?
F5A B2 F6A 109(5) . . ?
F5 B2 F6A 83(4) . . ?
F8 B2 F6A 89(4) . . ?
F7A B2 F6A 107(3) . . ?
F7 B2 F6A 136(3) . . ?
F8A B2 F6 123(4) . . ?
F5A B2 F6 126(6) . . ?
F5 B2 F6 108(5) . . ?
F8 B2 F6 94(4) . . ?
F7A B2 F6 79(3) . . ?
F7 B2 F6 108(3) . . ?
F6A B2 F6 30(3) . . ?
F5A F5 B2 75(2) . . ?
F6A F6 B2 75(2) . . ?
F6A F6 F7A 122(5) . . ?
B2 F6 F7A 50.5(14) . . ?
F7A F7 B2 75(2) . . ?
F8A F8 B2 75(2) . . ?
F9A B3 F11 130(4) . . ?
F9A B3 F12A 107(4) . . ?
F11 B3 F12A 122(4) . . ?
F9A B3 F9 87(4) . . ?
F11 B3 F9 114(2) . . ?
F12A B3 F9 73(2) . . ?
F9A B3 F10 33(3) . . ?
F11 B3 F10 100(4) . . ?
F12A B3 F10 132(4) . . ?
F9 B3 F10 113(4) . . ?
F9A B3 F11A 125(4) . . ?
F11 B3 F11A 26.6(19) . . ?
F12A B3 F11A 114(3) . . ?
F9 B3 F11A 139(3) . . ?
F10 B3 F11A 93(4) . . ?
F9A B3 F12 97(5) . . ?
F11 B3 F12 118(3) . . ?
F12A B3 F12 34.1(15) . . ?
F9 B3 F12 105(2) . . ?
F10 B3 F12 108(5) . . ?
F11A B3 F12 96(3) . . ?
F9A B3 F10A 111(5) . . ?
F11 B3 F10A 70(2) . . ?
F12A B3 F10A 100(3) . . ?
F9 B3 F10A 43.6(15) . . ?
F10 B3 F10A 116(5) . . ?
F11A B3 F10A 97(2) . . ?
F12 B3 F10A 133(3) . . ?
F10A F9 B3 69.2(13) . . ?
F10A F9 F12A 104(3) . . ?
B3 F9 F12A 53.8(11) . . ?
F10A F9 F9A 97(3) . . ?
B3 F9 F9A 45(3) . . ?
F12A F9 F9A 76(4) . . ?
F9A F10 B3 67(6) . . ?
F11A F11 B3 77(2) . . ?
F11A F11 F10A 132(3) . . ?
B3 F11 F10A 55.3(12) . . ?
F12A F12 B3 71.9(15) . . ?
N1S C2S C1S 178(3) . . ?
N2S C3S C4S 176(3) . . ?
F1 F1A B1 72.5(18) . . ?
F2 F2A B1 75.1(18) . . ?
F5 F5A B2 75(2) . . ?
F6 F6A B2 75(2) . . ?
F7 F7A B2 76(2) . . ?
F7 F7A F6 126(4) . . ?
B2 F7A F6 50.7(15) . . ?
F8 F8A B2 75(2) . . ?
F10 F9A B3 80(7) . . ?
F10 F9A F9 118(10) . . ?
B3 F9A F9 48(3) . . ?
F9 F10A B3 67.2(12) . . ?
F9 F10A F11 121.1(18) . . ?
B3 F10A F11 54.3(12) . . ?
F11 F11A B3 76(2) . . ?
F12 F12A B3 74.0(16) . . ?
F12 F12A F9 124(3) . . ?
B3 F12A F9 53.7(12) . . ?

loop_
_geom_bond_atom_site_label_1
_geom_bond_atom_site_label_2
_geom_bond_distance
_geom_bond_site_symmetry_2
_geom_bond_publ_flag
Au1 C1 1.988(16) . ?
Au1 C16 1.998(16) . ?
Au1 Ag1 3.2197(17) . ?
Au1 Ag2 3.2819(16) . ?
Au1 Au1 3.3262(13) 3_665 ?
Ag1 N4 2.238(13) . ?
Ag1 N3 2.253(14) . ?
Ag1 N9 2.592(18) . ?
Ag2 N7 2.234(13) . ?
Ag2 N8 2.266(14) . ?
Ag2 N10 2.590(18) . ?
Ag2 C16 2.684(16) . ?
N1 C3 1.35(2) . ?
N1 C1 1.374(19) . ?
N1 C10 1.477(19) . ?
N2 C1 1.346(19) . ?
N2 C2 1.40(2) . ?
N2 C4 1.441(18) . ?
N3 C5 1.312(17) . ?
N3 C9 1.358(19) . ?
N4 C11 1.356(18) . ?
N4 C15 1.36(2) . ?
N5 C16 1.362(19) . ?
N5 C17 1.39(2) . ?
N5 C25 1.445(19) . ?
N6 C16 1.332(19) . ?
N6 C18 1.38(2) . ?
N6 C19 1.455(18) . ?
N7 C20 1.34(2) . ?
N7 C24 1.364(18) . ?
N8 C30 1.30(2) . ?
N8 C26 1.339(19) . ?
N9 C31 1.13(2) . ?
N10 C33 1.19(2) . ?
C2 C3 1.33(2) . ?
C4 C5 1.498(19) . ?
C5 C6 1.34(2) . ?
C6 C7 1.39(2) . ?
C7 C8 1.40(2) . ?
C8 C9 1.37(2) . ?
C10 C11 1.50(2) . ?
C11 C12 1.36(2) . ?
C12 C13 1.35(2) . ?
C13 C14 1.36(2) . ?
C14 C15 1.35(2) . ?
C17 C18 1.32(2) . ?
C19 C20 1.48(2) . ?
C20 C21 1.37(2) . ?
C21 C22 1.40(2) . ?
C22 C23 1.36(2) . ?
C23 C24 1.36(2) . ?
C25 C26 1.54(2) . ?
C26 C27 1.39(2) . ?
C27 C28 1.35(3) . ?
C28 C29 1.40(2) . ?
C29 C30 1.37(2) . ?
C31 C32 1.44(3) . ?
C33 C34 1.45(3) . ?
B1 F2 1.371(15) . ?
B1 F1 1.370(15) . ?
B1 F4A 1.372(15) . ?
B1 F4 1.373(15) . ?
B1 F2A 1.374(15) . ?
B1 F1A 1.376(15) . ?
B1 F3 1.376(13) . ?
F1 F1A 0.81(5) . ?
F2 F2A 0.69(4) . ?
B2 F8A 1.354(15) . ?
B2 F5A 1.354(15) . ?
B2 F5 1.356(16) . ?
B2 F8 1.358(15) . ?
B2 F7A 1.361(15) . ?
B2 F7 1.362(15) . ?
B2 F6A 1.362(15) . ?
B2 F6 1.365(16) . ?
F5 F5A 0.71(8) . ?
F6 F6A 0.71(6) . ?
F6 F7A 1.73(5) . ?
F7 F7A 0.68(7) . ?
F8 F8A 0.71(6) . ?
B3 F9A 1.27(7) . ?
B3 F11 1.351(18) . ?
B3 F12A 1.348(18) . ?
B3 F9 1.348(17) . ?
B3 F10 1.358(19) . ?
B3 F11A 1.359(18) . ?
B3 F12 1.363(17) . ?
B3 F10A 1.366(18) . ?
F9 F10A 1.01(3) . ?
F9 F12A 1.59(4) . ?
F9 F9A 1.80(7) . ?
F10 F9A 0.74(6) . ?
F11 F11A 0.62(4) . ?
F11 F10A 1.57(4) . ?
F12 F12A 0.79(3) . ?
N1S C2S 1.14(3) . ?
C1S C2S 1.42(3) . ?
N2S C3S 1.11(3) . ?
C3S C4S 1.46(3) . ?

loop_
_geom_torsion_atom_site_label_1
_geom_torsion_atom_site_label_2
_geom_torsion_atom_site_label_3
_geom_torsion_atom_site_label_4
_geom_torsion
_geom_torsion_site_symmetry_1
_geom_torsion_site_symmetry_2
_geom_torsion_site_symmetry_3
_geom_torsion_site_symmetry_4
_geom_torsion_publ_flag
C1 Au1 Ag1 N4 -84.9(7) . . . . ?
C16 Au1 Ag1 N4 97.7(7) . . . . ?
Ag2 Au1 Ag1 N4 97.3(4) . . . . ?
Au1 Au1 Ag1 N4 -62.3(4) 3_665 . . . ?
C1 Au1 Ag1 N3 83.1(7) . . . . ?
C16 Au1 Ag1 N3 -94.3(7) . . . . ?
Ag2 Au1 Ag1 N3 -94.7(3) . . . . ?
Au1 Au1 Ag1 N3 105.7(4) 3_665 . . . ?
C1 Au1 Ag1 N9 11(3) . . . . ?
C16 Au1 Ag1 N9 -166(3) . . . . ?
Ag2 Au1 Ag1 N9 -167(3) . . . . ?
Au1 Au1 Ag1 N9 34(3) 3_665 . . . ?
C1 Au1 Ag2 N7 97.4(7) . . . . ?
C16 Au1 Ag2 N7 -80.1(7) . . . . ?
Ag1 Au1 Ag2 N7 99.5(4) . . . . ?
Au1 Au1 Ag2 N7 -98.6(4) 3_665 . . . ?
C1 Au1 Ag2 N8 -100.3(7) . . . . ?
C16 Au1 Ag2 N8 82.3(7) . . . . ?
Ag1 Au1 Ag2 N8 -98.2(4) . . . . ?
Au1 Au1 Ag2 N8 63.7(4) 3_665 . . . ?
C1 Au1 Ag2 N10 -2.6(7) . . . . ?
C16 Au1 Ag2 N10 180.0(7) . . . . ?
Ag1 Au1 Ag2 N10 -0.5(3) . . . . ?
Au1 Au1 Ag2 N10 161.4(4) 3_665 . . . ?
C1 Au1 Ag2 C16 177.4(8) . . . . ?
Ag1 Au1 Ag2 C16 179.5(7) . . . . ?
Au1 Au1 Ag2 C16 -18.5(7) 3_665 . . . ?
N4 Ag1 N3 C5 35(3) . . . . ?
N9 Ag1 N3 C5 129.7(15) . . . . ?
Au1 Ag1 N3 C5 -42.9(15) . . . . ?
N4 Ag1 N3 C9 -150(2) . . . . ?
N9 Ag1 N3 C9 -54.8(12) . . . . ?
Au1 Ag1 N3 C9 132.6(12) . . . . ?
N3 Ag1 N4 C11 -33(3) . . . . ?
N9 Ag1 N4 C11 -127.3(15) . . . . ?
Au1 Ag1 N4 C11 44.9(14) . . . . ?
N3 Ag1 N4 C15 146(2) . . . . ?
N9 Ag1 N4 C15 51.2(13) . . . . ?
Au1 Ag1 N4 C15 -136.6(12) . . . . ?
N8 Ag2 N7 C20 -59(2) . . . . ?
N10 Ag2 N7 C20 153.2(15) . . . . ?
C16 Ag2 N7 C20 5.5(15) . . . . ?
Au1 Ag2 N7 C20 42.4(15) . . . . ?
N8 Ag2 N7 C24 119.0(17) . . . . ?
N10 Ag2 N7 C24 -28.4(12) . . . . ?
C16 Ag2 N7 C24 -176.2(12) . . . . ?
Au1 Ag2 N7 C24 -139.2(11) . . . . ?
N7 Ag2 N8 C30 -117.8(18) . . . . ?
N10 Ag2 N8 C30 29.8(13) . . . . ?
C16 Ag2 N8 C30 177.6(12) . . . . ?
Au1 Ag2 N8 C30 140.4(12) . . . . ?
N7 Ag2 N8 C26 69(2) . . . . ?
N10 Ag2 N8 C26 -143.8(14) . . . . ?
C16 Ag2 N8 C26 4.0(14) . . . . ?
Au1 Ag2 N8 C26 -33.2(13) . . . . ?
N4 Ag1 N9 C31 107(5) . . . . ?
N3 Ag1 N9 C31 -61(5) . . . . ?
Au1 Ag1 N9 C31 11(8) . . . . ?
N7 Ag2 N10 C33 122(4) . . . . ?
N8 Ag2 N10 C33 -48(4) . . . . ?
C16 Ag2 N10 C33 -143(4) . . . . ?
Au1 Ag2 N10 C33 -143(4) . . . . ?
C2 N2 C1 N1 -0.9(17) . . . . ?
C4 N2 C1 N1 -176.3(13) . . . . ?
C2 N2 C1 Au1 170.7(12) . . . . ?
C4 N2 C1 Au1 -5(2) . . . . ?
C3 N1 C1 N2 1.9(18) . . . . ?
C10 N1 C1 N2 175.6(13) . . . . ?
C3 N1 C1 Au1 -170.0(12) . . . . ?
C10 N1 C1 Au1 4(2) . . . . ?
C16 Au1 C1 N2 -57(8) . . . . ?
Ag1 Au1 C1 N2 -85.2(15) . . . . ?
Ag2 Au1 C1 N2 -82.9(15) . . . . ?
Au1 Au1 C1 N2 106.3(15) 3_665 . . . ?
C16 Au1 C1 N1 113(8) . . . . ?
Ag1 Au1 C1 N1 84.5(14) . . . . ?
Ag2 Au1 C1 N1 86.8(14) . . . . ?
Au1 Au1 C1 N1 -84.0(14) 3_665 . . . ?
C1 N2 C2 C3 -0.4(19) . . . . ?
C4 N2 C2 C3 174.8(15) . . . . ?
N2 C2 C3 N1 1.6(19) . . . . ?
C1 N1 C3 C2 -2(2) . . . . ?
C10 N1 C3 C2 -176.0(14) . . . . ?
C1 N2 C4 C5 90.9(19) . . . . ?
C2 N2 C4 C5 -84(2) . . . . ?
C9 N3 C5 C6 0(3) . . . . ?
Ag1 N3 C5 C6 174.9(13) . . . . ?
C9 N3 C5 C4 -177.6(15) . . . . ?
Ag1 N3 C5 C4 -2(2) . . . . ?
N2 C4 C5 N3 -21(2) . . . . ?
N2 C4 C5 C6 162.0(16) . . . . ?
N3 C5 C6 C7 0(3) . . . . ?
C4 C5 C6 C7 177.7(17) . . . . ?
C5 C6 C7 C8 -2(3) . . . . ?
C6 C7 C8 C9 4(3) . . . . ?
C5 N3 C9 C8 3(3) . . . . ?
Ag1 N3 C9 C8 -173.6(15) . . . . ?
C7 C8 C9 N3 -5(3) . . . . ?
C3 N1 C10 C11 78(2) . . . . ?
C1 N1 C10 C11 -95.4(19) . . . . ?
C15 N4 C11 C12 4(2) . . . . ?
Ag1 N4 C11 C12 -178.0(13) . . . . ?
C15 N4 C11 C10 176.7(15) . . . . ?
Ag1 N4 C11 C10 -5(2) . . . . ?
N1 C10 C11 N4 28(2) . . . . ?
N1 C10 C11 C12 -158.4(16) . . . . ?
N4 C11 C12 C13 -3(3) . . . . ?
C10 C11 C12 C13 -176.4(19) . . . . ?
C11 C12 C13 C14 1(3) . . . . ?
C12 C13 C14 C15 -1(3) . . . . ?
C11 N4 C15 C14 -3(3) . . . . ?
Ag1 N4 C15 C14 178.6(17) . . . . ?
C13 C14 C15 N4 1(3) . . . . ?
C18 N6 C16 N5 1.8(18) . . . . ?
C19 N6 C16 N5 173.5(13) . . . . ?
C18 N6 C16 Au1 -179.5(12) . . . . ?
C19 N6 C16 Au1 -8(2) . . . . ?
C18 N6 C16 Ag2 -90.1(12) . . . . ?
C19 N6 C16 Ag2 81.6(14) . . . . ?
C17 N5 C16 N6 -1.6(17) . . . . ?
C25 N5 C16 N6 -178.1(13) . . . . ?
C17 N5 C16 Au1 179.6(11) . . . . ?
C25 N5 C16 Au1 3(2) . . . . ?
C17 N5 C16 Ag2 91.5(12) . . . . ?
C25 N5 C16 Ag2 -85.0(14) . . . . ?
C1 Au1 C16 N6 64(8) . . . . ?
Ag1 Au1 C16 N6 91.2(15) . . . . ?
Ag2 Au1 C16 N6 91.7(15) . . . . ?
Au1 Au1 C16 N6 -99.0(15) 3_665 . . . ?
C1 Au1 C16 N5 -117(8) . . . . ?
Ag1 Au1 C16 N5 -90.4(14) . . . . ?
Ag2 Au1 C16 N5 -89.9(14) . . . . ?
Au1 Au1 C16 N5 79.5(14) 3_665 . . . ?
C1 Au1 C16 Ag2 -27(8) . . . . ?
Ag1 Au1 C16 Ag2 -0.5(7) . . . . ?
Au1 Au1 C16 Ag2 169.3(4) 3_665 . . . ?
N7 Ag2 C16 N6 -31.5(11) . . . . ?
N8 Ag2 C16 N6 132.2(11) . . . . ?
N10 Ag2 C16 N6 -130.6(10) . . . . ?
Au1 Ag2 C16 N6 -130.5(14) . . . . ?
N7 Ag2 C16 N5 -135.8(11) . . . . ?
N8 Ag2 C16 N5 27.9(10) . . . . ?
N10 Ag2 C16 N5 125.1(10) . . . . ?
Au1 Ag2 C16 N5 125.2(13) . . . . ?
N7 Ag2 C16 Au1 99.1(6) . . . . ?
N8 Ag2 C16 Au1 -97.3(6) . . . . ?
N10 Ag2 C16 Au1 -0.1(13) . . . . ?
C16 N5 C17 C18 1(2) . . . . ?
C25 N5 C17 C18 177.3(14) . . . . ?
N5 C17 C18 N6 0(2) . . . . ?
C16 N6 C18 C17 -1(2) . . . . ?
C19 N6 C18 C17 -172.9(15) . . . . ?
C16 N6 C19 C20 -94.2(19) . . . . ?
C18 N6 C19 C20 76(2) . . . . ?
C24 N7 C20 C21 -3(2) . . . . ?
Ag2 N7 C20 C21 175.2(12) . . . . ?
C24 N7 C20 C19 175.2(15) . . . . ?
Ag2 N7 C20 C19 -6(2) . . . . ?
N6 C19 C20 N7 33(2) . . . . ?
N6 C19 C20 C21 -148.5(16) . . . . ?
N7 C20 C21 C22 3(3) . . . . ?
C19 C20 C21 C22 -175.3(16) . . . . ?
C20 C21 C22 C23 -1(3) . . . . ?
C21 C22 C23 C24 -1(3) . . . . ?
C22 C23 C24 N7 1(3) . . . . ?
C20 N7 C24 C23 1(3) . . . . ?
Ag2 N7 C24 C23 -177.6(15) . . . . ?
C16 N5 C25 C26 95.2(18) . . . . ?
C17 N5 C25 C26 -80.8(19) . . . . ?
C30 N8 C26 C27 -2(2) . . . . ?
Ag2 N8 C26 C27 171.6(13) . . . . ?
C30 N8 C26 C25 -179.6(15) . . . . ?
Ag2 N8 C26 C25 -6(2) . . . . ?
N5 C25 C26 N8 -24(2) . . . . ?
N5 C25 C26 C27 157.3(16) . . . . ?
N8 C26 C27 C28 0(3) . . . . ?
C25 C26 C27 C28 178.7(18) . . . . ?
C26 C27 C28 C29 2(3) . . . . ?
C27 C28 C29 C30 -4(3) . . . . ?
C26 N8 C30 C29 0(3) . . . . ?
Ag2 N8 C30 C29 -174.7(16) . . . . ?
C28 C29 C30 N8 3(3) . . . . ?
Ag1 N9 C31 C32 56(27) . . . . ?
Ag2 N10 C33 C34 -115(93) . . . . ?
F2 B1 F1 F1A 179(9) . . . . ?
F4A B1 F1 F1A 64(11) . . . . ?
F4 B1 F1 F1A 84(10) . . . . ?
F2A B1 F1 F1A -170(10) . . . . ?
F3 B1 F1 F1A -62(10) . . . . ?
F1 B1 F2 F2A 23(12) . . . . ?
F4A B1 F2 F2A 147(12) . . . . ?
F4 B1 F2 F2A 142(12) . . . . ?
F1A B1 F2 F2A 23(15) . . . . ?
F3 B1 F2 F2A -104(10) . . . . ?
F8A B2 F5 F5A 94(18) . . . . ?
F8 B2 F5 F5A 125(17) . . . . ?
F7A B2 F5 F5A -43(22) . . . . ?
F7 B2 F5 F5A -10(21) . . . . ?
F6A B2 F5 F5A -149(20) . . . . ?
F6 B2 F5 F5A -133(18) . . . . ?
F8A B2 F6 F6A 89(14) . . . . ?
F5A B2 F6 F6A -62(16) . . . . ?
F5 B2 F6 F6A -35(15) . . . . ?
F8 B2 F6 F6A 80(14) . . . . ?
F7A B2 F6 F6A -161(15) . . . . ?
F7 B2 F6 F6A -164(13) . . . . ?
F8A B2 F6 F7A -110(6) . . . . ?
F5A B2 F6 F7A 98(5) . . . . ?
F5 B2 F6 F7A 126(5) . . . . ?
F8 B2 F6 F7A -119(6) . . . . ?
F7 B2 F6 F7A -4(8) . . . . ?
F6A B2 F6 F7A 161(15) . . . . ?
F8A B2 F7 F7A 134(15) . . . . ?
F5A B2 F7 F7A -121(15) . . . . ?
F5 B2 F7 F7A -116(15) . . . . ?
F8 B2 F7 F7A 110(15) . . . . ?
F6A B2 F7 F7A -4(19) . . . . ?
F6 B2 F7 F7A 7(16) . . . . ?
F5A B2 F8 F8A -53(16) . . . . ?
F5 B2 F8 F8A -83(15) . . . . ?
F7A B2 F8 F8A 86(14) . . . . ?
F7 B2 F8 F8A 54(15) . . . . ?
F6A B2 F8 F8A -165(14) . . . . ?
F6 B2 F8 F8A 165(14) . . . . ?
F9A B3 F9 F10A 125(5) . . . . ?
F11 B3 F9 F10A -8(5) . . . . ?
F12A B3 F9 F10A -126(4) . . . . ?
F10 B3 F9 F10A 105(5) . . . . ?
F11A B3 F9 F10A -19(6) . . . . ?
F12 B3 F9 F10A -138(4) . . . . ?
F9A B3 F9 F12A -108(5) . . . . ?
F11 B3 F9 F12A 118(4) . . . . ?
F10 B3 F9 F12A -129(5) . . . . ?
F11A B3 F9 F12A 107(5) . . . . ?
F12 B3 F9 F12A -11(3) . . . . ?
F10A B3 F9 F12A 126(4) . . . . ?
F11 B3 F9 F9A -133(5) . . . . ?
F12A B3 F9 F9A 108(5) . . . . ?
F10 B3 F9 F9A -21(8) . . . . ?
F11A B3 F9 F9A -145(6) . . . . ?
F12 B3 F9 F9A 97(5) . . . . ?
F10A B3 F9 F9A -125(5) . . . . ?
F11 B3 F10 F9A 162(16) . . . . ?
F12A B3 F10 F9A -45(19) . . . . ?
F9 B3 F10 F9A 41(18) . . . . ?
F11A B3 F10 F9A -172(16) . . . . ?
F12 B3 F10 F9A -74(17) . . . . ?
F10A B3 F10 F9A 89(16) . . . . ?
F9A B3 F11 F11A 89(11) . . . . ?
F12A B3 F11 F11A -79(9) . . . . ?
F9 B3 F11 F11A -163(8) . . . . ?
F10 B3 F11 F11A 77(10) . . . . ?
F12 B3 F11 F11A -40(10) . . . . ?
F10A B3 F11 F11A -169(10) . . . . ?
F9A B3 F11 F10A -102(7) . . . . ?
F12A B3 F11 F10A 89(3) . . . . ?
F9 B3 F11 F10A 6(3) . . . . ?
F10 B3 F11 F10A -114(5) . . . . ?
F11A B3 F11 F10A 169(10) . . . . ?
F12 B3 F11 F10A 129(4) . . . . ?
F9A B3 F12 F12A 109(6) . . . . ?
F11 B3 F12 F12A -108(6) . . . . ?
F9 B3 F12 F12A 20(6) . . . . ?
F10 B3 F12 F12A 140(6) . . . . ?
F11A B3 F12 F12A -125(6) . . . . ?
F10A B3 F12 F12A -19(7) . . . . ?
F2 B1 F1A F1 -1(14) . . . . ?
F4A B1 F1A F1 -126(10) . . . . ?
F4 B1 F1A F1 -112(10) . . . . ?
F2A B1 F1A F1 11(11) . . . . ?
F3 B1 F1A F1 128(9) . . . . ?
F1 B1 F2A F2 -158(11) . . . . ?
F4A B1 F2A F2 -42(14) . . . . ?
F4 B1 F2A F2 -40(13) . . . . ?
F1A B1 F2A F2 -165(10) . . . . ?
F3 B1 F2A F2 85(11) . . . . ?
F8A B2 F5A F5 -95(19) . . . . ?
F8 B2 F5A F5 -70(20) . . . . ?
F7A B2 F5A F5 146(18) . . . . ?
F7 B2 F5A F5 172(19) . . . . ?
F6A B2 F5A F5 32(20) . . . . ?
F6 B2 F5A F5 60(20) . . . . ?
F7A F6 F6A B2 -18(12) . . . . ?
F8A B2 F6A F6 -109(14) . . . . ?
F5A B2 F6A F6 131(13) . . . . ?
F5 B2 F6A F6 147(15) . . . . ?
F8 B2 F6A F6 -100(14) . . . . ?
F7A B2 F6A F6 20(15) . . . . ?
F7 B2 F6A F6 22(18) . . . . ?
B2 F7 F7A F6 -7(15) . . . . ?
F8A B2 F7A F7 -51(16) . . . . ?
F5A B2 F7A F7 62(16) . . . . ?
F5 B2 F7A F7 83(16) . . . . ?
F8 B2 F7A F7 -84(15) . . . . ?
F6A B2 F7A F7 177(14) . . . . ?
F6 B2 F7A F7 -173(16) . . . . ?
F8A B2 F7A F6 121(4) . . . . ?
F5A B2 F7A F6 -125(6) . . . . ?
F5 B2 F7A F6 -104(7) . . . . ?
F8 B2 F7A F6 88(4) . . . . ?
F7 B2 F7A F6 173(16) . . . . ?
F6A B2 F7A F6 -10(7) . . . . ?
F6A F6 F7A F7 31(30) . . . . ?
B2 F6 F7A F7 9(19) . . . . ?
F6A F6 F7A B2 22(16) . . . . ?
F5A B2 F8A F8 139(13) . . . . ?
F5 B2 F8A F8 107(14) . . . . ?
F7A B2 F8A F8 -109(14) . . . . ?
F7 B2 F8A F8 -132(14) . . . . ?
F6A B2 F8A F8 17(16) . . . . ?
F6 B2 F8A F8 -18(16) . . . . ?
B3 F10 F9A F9 -31(9) . . . . ?
F11 B3 F9A F10 -24(20) . . . . ?
F12A B3 F9A F10 147(15) . . . . ?
F9 B3 F9A F10 -143(16) . . . . ?
F11A B3 F9A F10 10(20) . . . . ?
F12 B3 F9A F10 113(16) . . . . ?
F10A B3 F9A F10 -106(16) . . . . ?
F11 B3 F9A F9 119(5) . . . . ?
F12A B3 F9A F9 -71(3) . . . . ?
F10 B3 F9A F9 143(16) . . . . ?
F11A B3 F9A F9 152(5) . . . . ?
F12 B3 F9A F9 -104(2) . . . . ?
F10A B3 F9A F9 37(2) . . . . ?
F10A F9 F9A F10 -7(19) . . . . ?
B3 F9 F9A F10 43(16) . . . . ?
F12A F9 F9A F10 95(18) . . . . ?
F10A F9 F9A B3 -50(4) . . . . ?
F12A F9 F9A B3 52(3) . . . . ?
F12A F9 F10A B3 -42(2) . . . . ?
F9A F9 F10A B3 35(4) . . . . ?
B3 F9 F10A F11 7(4) . . . . ?
F12A F9 F10A F11 -35(6) . . . . ?
F9A F9 F10A F11 43(6) . . . . ?
F9A B3 F10A F9 -61(4) . . . . ?
F11 B3 F10A F9 172(4) . . . . ?
F12A B3 F10A F9 51(4) . . . . ?
F10 B3 F10A F9 -96(4) . . . . ?
F11A B3 F10A F9 167(4) . . . . ?
F12 B3 F10A F9 62(5) . . . . ?
F9A B3 F10A F11 127(4) . . . . ?
F12A B3 F10A F11 -121(4) . . . . ?
F9 B3 F10A F11 -172(4) . . . . ?
F10 B3 F10A F11 92(4) . . . . ?
F11A B3 F10A F11 -5(4) . . . . ?
F12 B3 F10A F11 -110(5) . . . . ?
F11A F11 F10A F9 6(15) . . . . ?
B3 F11 F10A F9 -8(5) . . . . ?
F11A F11 F10A B3 15(12) . . . . ?
F10A F11 F11A B3 -12(10) . . . . ?
F9A B3 F11A F11 -111(10) . . . . ?
F12A B3 F11A F11 114(9) . . . . ?
F9 B3 F11A F11 24(11) . . . . ?
F10 B3 F11A F11 -106(10) . . . . ?
F12 B3 F11A F11 145(9) . . . . ?
F10A B3 F11A F11 11(9) . . . . ?
B3 F12 F12A F9 -19(5) . . . . ?
F9A B3 F12A F12 -79(7) . . . . ?
F11 B3 F12A F12 93(6) . . . . ?
F9 B3 F12A F12 -160(6) . . . . ?
F10 B3 F12A F12 -55(8) . . . . ?
F11A B3 F12A F12 64(6) . . . . ?
F10A B3 F12A F12 166(5) . . . . ?
F9A B3 F12A F9 81(5) . . . . ?
F11 B3 F12A F9 -107(3) . . . . ?
F10 B3 F12A F9 105(6) . . . . ?
F11A B3 F12A F9 -136(3) . . . . ?
F12 B3 F12A F9 160(6) . . . . ?
F10A B3 F12A F9 -34(2) . . . . ?
F10A F9 F12A F12 74(8) . . . . ?
B3 F9 F12A F12 23(7) . . . . ?
F9A F9 F12A F12 -20(7) . . . . ?
F10A F9 F12A B3 51(3) . . . . ?
F9A F9 F12A B3 -43(3) . . . . ?
